data_4508474
loop_
_publ_author_name
'Isaeva, Vera I.'
'Belyaeva, Elena V.'
'Fitch, Andrew N.'
'Chernyshev, Vladimir V.'
'Klyamkin, Semen N.'
'Kustov, Leonid M.'

_publ_section_title
;
 Synthesis and Structural Characterization of a Series of Novel
 Zn(II)-based MOFs with Pyridine-2,5-dicarboxylate Linkers
;
_journal_issue 12
_journal_name_full 'Crystal Growth &amp; Design'
_journal_page_first 5305
_journal_paper_doi 10.1021/cg401106z
_journal_volume 13
_journal_year 2013
_chemical_formula_moiety 'C17 H13 N3 O9 Zn2, 0.44(H2 O)'
_chemical_formula_sum 'C17 H13.88 N3 O9.44 Zn2'
_chemical_formula_weight 541.97
_chemical_name_systematic
; 
 ? 
;
_space_group_IT_number 14
_symmetry_cell_setting monoclinic
_symmetry_space_group_name_Hall '-P 2yn'
_symmetry_space_group_name_H-M 'P 1 21/n 1'
_audit_creation_method SHELXL-97
_cell_angle_alpha 90.00
_cell_angle_beta 105.093(11)
_cell_angle_gamma 90.00
_cell_formula_units_Z 4
_cell_length_a 14.2107(15)
_cell_length_b 12.1800(16)
_cell_length_c 14.2834(12)
_cell_measurement_reflns_used 1794
_cell_measurement_temperature 298(2)
_cell_measurement_theta_max 11.497
_cell_measurement_theta_min 1.013
_cell_volume 2387.0(5)
_computing_cell_refinement 'LSPAID (Visser et al., 1986)'
_computing_data_collection 'local program'
_computing_data_reduction 'MRIA (Zlokazov et al., 1992)'
_computing_molecular_graphics 'PLATON (Spek, 2009)'
_computing_publication_material 'SHELXL-97 and MRIA'
_computing_structure_refinement MRIA
_computing_structure_solution MRIA
_diffrn_ambient_temperature 298(2)
_diffrn_detector_type 'scintillation counter'
_diffrn_measurement_device_type 'ESRF powder diffractometer'
_diffrn_radiation_monochromator 'Si 111 double crystal'
_diffrn_radiation_type synchrotron
_diffrn_radiation_wavelength 0.399810(13)
_diffrn_source 'ID31 bending magnet at ESRF'
_diffrn_source_type 'synchrotron radiation'
_exptl_absorpt_coefficient_mu 1.086
_exptl_absorpt_correction_type none
_exptl_crystal_density_diffrn 1.508
_exptl_crystal_density_method 'not measured'
_exptl_crystal_F_000 1090
_pd_block_diffractogram_id Ia_II_pattern
_pd_char_colour colorless
_pd_char_particle_morphology 'no specific habit'
_pd_instr_location
; 
ID31 beam line, ESRF, Grenoble, France
;
_pd_meas_2theta_range_inc 0.002
_pd_meas_2theta_range_max 23.000
_pd_meas_2theta_range_min 1.000
_pd_meas_number_of_points 11001
_pd_meas_scan_method cont
_pd_prep_pressure 101
_pd_prep_temperature 298(2)
_pd_proc_2theta_range_inc 0.002
_pd_proc_2theta_range_max 23.000
_pd_proc_2theta_range_min 1.000
_pd_proc_ls_background_function 'Chebyshev polynomial up to the 5th order'
_pd_proc_ls_pref_orient_corr none
_pd_proc_ls_profile_function 'split-type pseudo-Voigt (Toraya, 1986)'
_pd_proc_ls_prof_R_factor 0.0536
_pd_proc_ls_prof_wR_expected 0.0453
_pd_proc_ls_prof_wR_factor 0.0684
_pd_proc_wavelength 0.399810(13)
_pd_spec_mounting
; 
Specimen was sealed in a 1.0 mm diameter borosilicate glass capillary
;
_pd_spec_mount_mode transmission
_pd_spec_shape cylinder
_pd_spec_size_axial 15
_pd_spec_size_equat 1.0
_pd_spec_size_thick 1.0
_refine_diff_density_max 0.62
_refine_diff_density_min -0.48
_refine_diff_density_rms 0.24
_refine_ls_extinction_method none
_refine_ls_goodness_of_fit_all 1.5122
_refine_ls_hydrogen_treatment noref
_refine_ls_matrix_type fullcycle
_refine_ls_number_constraints 8
_refine_ls_number_parameters 323
_refine_ls_number_restraints 271
_refine_ls_R_I_factor 0.1011
_refine_ls_shift/su_max 0.003
_refine_ls_shift/su_mean 0.001
_refine_ls_structure_factor_coef Inet
_refine_ls_weighting_scheme sigma
_cod_data_source_file cg401106z_si_002.cif
_cod_data_source_block ia
_cod_original_sg_symbol_H-M 'P 21/n'
_cod_database_code 4508474

loop_
_symmetry_equiv_pos_as_xyz
'x, y, z'
'-x+1/2, y+1/2, -z+1/2'
'-x, -y, -z'
'x-1/2, -y-1/2, z-1/2'

loop_
_atom_site_label
_atom_site_type_symbol
_atom_site_fract_x
_atom_site_fract_y
_atom_site_fract_z
_atom_site_U_iso_or_equiv
_atom_site_adp_type
_atom_site_occupancy
_atom_site_symmetry_multiplicity
_atom_site_calc_flag
_atom_site_refinement_flags
Zn1 Zn 0.34589(18) 0.98450(19) 0.65791(16) 0.0330(13) Uiso 1 1 d .
O1 O 0.2369(8) 1.0963(8) 0.6722(7) 0.045(5) Uiso 1 1 d .
O2 O 0.1565(8) 1.2464(9) 0.6163(8) 0.051(6) Uiso 1 1 d .
O3 O 0.4651(7) 1.2331(8) 0.2943(7) 0.048(6) Uiso 1 1 d .
O4 O 0.5362(7) 1.1025(9) 0.3938(7) 0.051(6) Uiso 1 1 d .
N1 N 0.3569(9) 1.1132(10) 0.5652(10) 0.051(7) Uiso 1 1 d .
C1 C 0.2851(11) 1.1899(16) 0.5502(11) 0.055(9) Uiso 1 1 d .
C2 C 0.2708(11) 1.2647(14) 0.4765(11) 0.051(9) Uiso 1 1 d .
H2 H 0.2206 1.3159 0.4666 0.061 Uiso 1 1 calc .
C3 C 0.3339(11) 1.2617(13) 0.4170(11) 0.059(9) Uiso 1 1 d .
H3 H 0.3270 1.3130 0.3674 0.071 Uiso 1 1 calc .
C4 C 0.4057(13) 1.1851(15) 0.4301(11) 0.055(8) Uiso 1 1 d .
C5 C 0.4143(12) 1.1140(12) 0.5087(11) 0.052(9) Uiso 1 1 d .
H5 H 0.4652 1.0636 0.5212 0.062 Uiso 1 1 calc .
C6 C 0.4727(11) 1.1765(15) 0.3666(11) 0.054(9) Uiso 1 1 d .
C7 C 0.2204(11) 1.1796(15) 0.6169(12) 0.051(8) Uiso 1 1 d .
Zn2 Zn 0.43801(15) 0.75810(19) 0.79909(15) 0.0370(14) Uiso 1 1 d .
O5 O 0.4183(7) 0.9295(10) 0.8006(7) 0.053(5) Uiso 1 1 d .
O6 O 0.5020(8) 1.0852(9) 0.8230(7) 0.057(5) Uiso 1 1 d .
O7 O 0.8353(8) 0.7777(9) 1.1862(8) 0.051(5) Uiso 1 1 d .
O8 O 0.7544(8) 0.6294(8) 1.1184(8) 0.046(6) Uiso 1 1 d .
N2 N 0.5587(9) 0.8117(12) 0.9129(9) 0.057(7) Uiso 1 1 d .
C8 C 0.5659(12) 0.9222(14) 0.9203(12) 0.051(8) Uiso 1 1 d .
C9 C 0.6331(12) 0.9696(14) 0.9925(12) 0.054(9) Uiso 1 1 d .
H9 H 0.6342 1.0458 0.9966 0.065 Uiso 1 1 calc .
C10 C 0.6983(11) 0.9128(15) 1.0588(11) 0.058(9) Uiso 1 1 d .
H10 H 0.7447 0.9484 1.1074 0.070 Uiso 1 1 calc .
C11 C 0.6949(11) 0.7990(17) 1.0532(10) 0.056(9) Uiso 1 1 d .
C12 C 0.6239(12) 0.7500(14) 0.9810(12) 0.059(9) Uiso 1 1 d .
H12 H 0.6198 0.6739 0.9782 0.071 Uiso 1 1 calc .
C13 C 0.7682(11) 0.7335(13) 1.1243(11) 0.058(9) Uiso 1 1 d .
C14 C 0.4910(12) 0.9867(14) 0.8431(11) 0.054(9) Uiso 1 1 d .
O9 O 0.4916(7) 0.5933(9) 0.8309(7) 0.053(4) Uiso 1 1 d .
N3 N 0.4759(8) 0.4153(11) 0.8043(8) 0.053(4) Uiso 1 1 d .
C15 C 0.4354(12) 0.3199(15) 0.7453(12) 0.053(4) Uiso 1 1 d .
H15A H 0.4621 0.2540 0.7787 0.079 Uiso 1 1 calc .
H15B H 0.4517 0.3238 0.6843 0.079 Uiso 1 1 calc .
H15C H 0.3659 0.3195 0.7343 0.079 Uiso 1 1 calc .
C16 C 0.4526(11) 0.5161(13) 0.7772(11) 0.053(4) Uiso 1 1 d .
H16 H 0.4074 0.5304 0.7185 0.063 Uiso 1 1 calc .
C17 C 0.5441(11) 0.3941(13) 0.8975(12) 0.053(4) Uiso 1 1 d .
H17A H 0.5534 0.3163 0.9064 0.079 Uiso 1 1 calc .
H17B H 0.5186 0.4234 0.9483 0.079 Uiso 1 1 calc .
H17C H 0.6054 0.4284 0.8995 0.079 Uiso 1 1 calc .
OW1 O 0.696(4) 0.469(5) 0.783(4) 0.100 Uiso 0.210(13) 1 d P
OW2 O 0.572(4) 0.326(4) 0.609(4) 0.100 Uiso 0.231(12) 1 d P

loop_
_atom_type_symbol
_atom_type_description
_atom_type_scat_dispersion_real
_atom_type_scat_dispersion_imag
_atom_type_scat_source
Zn Zn 0.3242 0.9375 'International Tables Vol C Tables 4.2.6.8 and 6.1.1.4'
O O 0.0056 0.0036 'International Tables Vol C Tables 4.2.6.8 and 6.1.1.4'
N N 0.0030 0.0019 'International Tables Vol C Tables 4.2.6.8 and 6.1.1.4'
C C 0.0015 0.0009 'International Tables Vol C Tables 4.2.6.8 and 6.1.1.4'
H H 0.0000 0.0000 'International Tables Vol C Tables 4.2.6.8 and 6.1.1.4'

loop_
_geom_angle_atom_site_label_1
_geom_angle_atom_site_label_2
_geom_angle_atom_site_label_3
_geom_angle
_geom_angle_site_symmetry_1
_geom_angle_site_symmetry_3
O8 Zn1 N1 121.6(5) 4_575 .
O8 Zn1 O1 92.1(5) 4_575 .
N1 Zn1 O1 75.8(5) . .
O8 Zn1 O5 100.3(5) 4_575 .
N1 Zn1 O5 138.1(5) . .
O1 Zn1 O5 107.0(4) . .
O8 Zn1 O4 94.0(4) 4_575 3_676
N1 Zn1 O4 87.7(5) . 3_676
O1 Zn1 O4 163.2(4) . 3_676
O5 Zn1 O4 87.2(4) . 3_676
C7 O1 Zn1 118.4(11) . .
C7 O2 Zn2 130.5(11) . 2_556
C6 O3 Zn2 128.4(10) . 3_676
C6 O4 Zn1 139.8(11) . 3_676
C5 N1 C1 117.9(14) . .
C5 N1 Zn1 124.6(10) . .
C1 N1 Zn1 116.1(12) . .
N1 C1 C2 122.4(16) . .
N1 C1 C7 113.8(15) . .
C2 C1 C7 123.7(15) . .
C1 C2 C3 117.6(15) . .
C1 C2 H2 121.1 . .
C3 C2 H2 121.2 . .
C4 C3 C2 121.0(15) . .
C4 C3 H3 119.5 . .
C2 C3 H3 119.5 . .
C3 C4 C5 116.2(17) . .
C3 C4 C6 123.0(16) . .
C5 C4 C6 120.9(16) . .
N1 C5 C4 124.8(15) . .
N1 C5 H5 117.6 . .
C4 C5 H5 117.6 . .
O3 C6 O4 124.1(16) . .
O3 C6 C4 123.3(15) . .
O4 C6 C4 112.6(15) . .
O2 C7 O1 123.7(17) . .
O2 C7 C1 121.5(16) . .
O1 C7 C1 114.8(15) . .
O7 Zn2 O2 90.5(5) 4_575 2_546
O7 Zn2 O5 99.2(4) 4_575 .
O2 Zn2 O5 87.3(4) 2_546 .
O7 Zn2 N2 172.8(6) 4_575 .
O2 Zn2 N2 95.3(5) 2_546 .
O5 Zn2 N2 76.8(5) . .
O7 Zn2 O9 96.6(4) 4_575 .
O2 Zn2 O9 93.5(4) 2_546 .
O5 Zn2 O9 164.2(4) . .
N2 Zn2 O9 87.4(5) . .
O7 Zn2 O3 87.7(4) 4_575 3_676
O2 Zn2 O3 178.0(4) 2_546 3_676
O5 Zn2 O3 93.7(4) . 3_676
N2 Zn2 O3 86.6(5) . 3_676
O9 Zn2 O3 85.9(4) . 3_676
C14 O5 Zn2 117.2(10) . .
C14 O5 Zn1 114.6(10) . .
Zn2 O5 Zn1 109.5(5) . .
C13 O7 Zn2 140.6(11) . 4_676
C13 O8 Zn1 128.8(10) . 4_676
C8 N2 C12 117.6(13) . .
C8 N2 Zn2 113.2(10) . .
C12 N2 Zn2 129.1(11) . .
C9 C8 N2 120.9(14) . .
C9 C8 C14 123.7(15) . .
N2 C8 C14 115.4(13) . .
C10 C9 C8 123.2(16) . .
C10 C9 H9 118.4 . .
C8 C9 H9 118.4 . .
C9 C10 C11 118.0(14) . .
C9 C10 H10 121.0 . .
C11 C10 H10 121.0 . .
C12 C11 C10 118.9(14) . .
C12 C11 C13 121.8(17) . .
C10 C11 C13 119.3(13) . .
N2 C12 C11 121.3(16) . .
N2 C12 H12 119.3 . .
C11 C12 H12 119.4 . .
O7 C13 O8 123.5(13) . .
O7 C13 C11 121.7(15) . .
O8 C13 C11 114.7(13) . .
O6 C14 O5 123.6(14) . .
O6 C14 C8 123.4(14) . .
O5 C14 C8 113.0(14) . .
C16 O9 Zn2 119.8(9) . .
C16 N3 C17 119.8(13) . .
C16 N3 C15 123.1(12) . .
C17 N3 C15 117.1(13) . .
N3 C15 H15A 109.5 . .
N3 C15 H15B 109.5 . .
H15A C15 H15B 109.5 . .
N3 C15 H15C 109.4 . .
H15A C15 H15C 109.4 . .
H15B C15 H15C 109.5 . .
O9 C16 N3 119.3(13) . .
O9 C16 H16 120.4 . .
N3 C16 H16 120.3 . .
N3 C17 H17A 109.5 . .
N3 C17 H17B 109.5 . .
H17A C17 H17B 109.5 . .
N3 C17 H17C 109.4 . .
H17A C17 H17C 109.5 . .
H17B C17 H17C 109.5 . .

loop_
_geom_bond_atom_site_label_1
_geom_bond_atom_site_label_2
_geom_bond_distance
_geom_bond_site_symmetry_2
Zn1 O8 1.884(10) 4_575
Zn1 N1 2.084(14) .
Zn1 O1 2.112(11) .
Zn1 O5 2.137(10) .
Zn1 O4 2.263(11) 3_676
O1 C7 1.27(2) .
O2 C7 1.22(2) .
O2 Zn2 2.033(12) 2_556
O3 C6 1.22(2) .
O3 Zn2 2.155(11) 3_676
O4 C6 1.263(19) .
O4 Zn1 2.263(11) 3_676
N1 C5 1.29(2) .
N1 C1 1.36(2) .
C1 C2 1.37(2) .
C1 C7 1.49(3) .
C2 C3 1.39(3) .
C2 H2 0.93 .
C3 C4 1.36(2) .
C3 H3 0.93 .
C4 C5 1.40(2) .
C4 C6 1.48(3) .
C5 H5 0.93 .
Zn2 O7 1.922(10) 4_575
Zn2 O2 2.033(12) 2_546
Zn2 O5 2.107(13) .
Zn2 N2 2.135(12) .
Zn2 O9 2.153(11) .
Zn2 O3 2.155(11) 3_676
O5 C14 1.262(19) .
O6 C14 1.25(2) .
O7 C13 1.241(17) .
O7 Zn2 1.922(10) 4_676
O8 C13 1.283(18) .
O8 Zn1 1.884(10) 4_676
N2 C8 1.35(2) .
N2 C12 1.38(2) .
C8 C9 1.34(2) .
C8 C14 1.54(2) .
C9 C10 1.33(2) .
C9 H9 0.93 .
C10 C11 1.39(3) .
C10 H10 0.93 .
C11 C12 1.38(2) .
C11 C13 1.48(2) .
C12 H12 0.93 .
O9 C16 1.248(18) .
N3 C16 1.30(2) .
N3 C17 1.451(18) .
N3 C15 1.46(2) .
C15 H15A 0.96 .
C15 H15B 0.96 .
C15 H15C 0.96 .
C16 H16 0.93 .
C17 H17A 0.96 .
C17 H17B 0.96 .
C17 H17C 0.96 .
